data_7022162
loop_
_publ_author_name
'Yang, En-Cui'
'Liu, Zhong-Yi'
'Zhang, Cui-Hua'
'Yang, You-Li'
'Zhao, Xiao-Jun'

_publ_section_title
;
 Structural diversity directed by switchable coordination of substitute
 groups in a ternary Cu(II)-triazole-sulfoisophthalate self-assembly
 system: synthesis, crystal structures and magnetic behavior.
;
_journal_issue 5
_journal_name_full 'Dalton transactions (Cambridge, England : 2003)'
_journal_page_first 1581
_journal_page_last 1590
_journal_paper_doi 10.1039/c2dt31935g
_journal_volume 42
_journal_year 2013
_chemical_formula_sum 'C20 H38 Cu4 N8 O27 S2'
_chemical_formula_weight 1140.86
_chemical_name_systematic
;
?
;
_space_group_IT_number 2
_symmetry_cell_setting triclinic
_symmetry_space_group_name_Hall '-P 1'
_symmetry_space_group_name_H-M 'P -1'
_atom_sites_solution_hydrogens geom
_atom_sites_solution_primary direct
_atom_sites_solution_secondary difmap
_audit_creation_method SHELXL-97
_cell_angle_alpha 100.91
_cell_angle_beta 91.88
_cell_angle_gamma 105.07
_cell_formula_units_Z 2
_cell_length_a 7.2946(2)
_cell_length_b 13.3456(4)
_cell_length_c 20.1964(6)
_cell_measurement_reflns_used 7320
_cell_measurement_temperature 150(2)
_cell_measurement_theta_max 28.31
_cell_measurement_theta_min 2.34
_cell_volume 1857.22(9)
_computing_cell_refinement 'Bruker SAINT'
_computing_data_collection 'Bruker APEX2'
_computing_data_reduction 'Bruker SAINT'
_computing_molecular_graphics 'Bruker SHELXTL'
_computing_publication_material 'Bruker SHELXTL'
_computing_structure_refinement 'SHELXL-97 (Sheldrick, 1997)'
_computing_structure_solution 'SHELXS-97 (Sheldrick, 1990)'
_diffrn_ambient_temperature 150(2)
_diffrn_measured_fraction_theta_full 0.992
_diffrn_measured_fraction_theta_max 0.992
_diffrn_measurement_device_type 'Bruker APEX-II CCD'
_diffrn_measurement_method '\f and \w scans'
_diffrn_radiation_monochromator graphite
_diffrn_radiation_source 'fine-focus sealed tube'
_diffrn_radiation_type MoK\a
_diffrn_radiation_wavelength 0.71073
_diffrn_reflns_av_R_equivalents 0.0125
_diffrn_reflns_av_sigmaI/netI 0.0225
_diffrn_reflns_limit_h_max 8
_diffrn_reflns_limit_h_min -6
_diffrn_reflns_limit_k_max 15
_diffrn_reflns_limit_k_min -15
_diffrn_reflns_limit_l_max 24
_diffrn_reflns_limit_l_min -22
_diffrn_reflns_number 9523
_diffrn_reflns_theta_full 25.01
_diffrn_reflns_theta_max 25.01
_diffrn_reflns_theta_min 1.03
_diffrn_standards_number 0
_exptl_absorpt_coefficient_mu 2.485
_exptl_absorpt_correction_T_max 0.7383
_exptl_absorpt_correction_T_min 0.7069
_exptl_absorpt_correction_type multi-scan
_exptl_absorpt_process_details SADABS
_exptl_crystal_colour BLUE
_exptl_crystal_density_diffrn 2.040
_exptl_crystal_density_meas ?
_exptl_crystal_density_method 'not measured'
_exptl_crystal_description BLOCK
_exptl_crystal_F_000 1156
_exptl_crystal_size_max 0.15
_exptl_crystal_size_mid 0.14
_exptl_crystal_size_min 0.13
_refine_diff_density_max 0.522
_refine_diff_density_min -0.597
_refine_diff_density_rms 0.080
_refine_ls_extinction_method none
_refine_ls_goodness_of_fit_ref 1.049
_refine_ls_hydrogen_treatment constr
_refine_ls_matrix_type full
_refine_ls_number_parameters 550
_refine_ls_number_reflns 6492
_refine_ls_number_restraints 0
_refine_ls_restrained_S_all 1.049
_refine_ls_R_factor_all 0.0271
_refine_ls_R_factor_gt 0.0250
_refine_ls_shift/su_max 0.002
_refine_ls_shift/su_mean 0.000
_refine_ls_structure_factor_coef Fsqd
_refine_ls_weighting_details 'calc w=1/[\s^2^(Fo^2^)+(0.0314P)^2^+2.7580P] where P=(Fo^2^+2Fc^2^)/3'
_refine_ls_weighting_scheme calc
_refine_ls_wR_factor_gt 0.0654
_refine_ls_wR_factor_ref 0.0670
_reflns_number_gt 6076
_reflns_number_total 6492
_reflns_threshold_expression >2sigma(I)
_cod_data_source_file c2dt31935g.txt
_cod_data_source_block n100823a
_cod_depositor_comments
;
The following automatic conversions were performed:

'_symmetry_cell_setting' value 'Triclinic' changed to 'triclinic'
according to /home/saulius/struct/CIF-dictionaries/cif_core.dic
dictionary named 'cif_core.dic' version 2.4.2 from
2011-04-26.

'_exptl_absorpt_correction_type' value 'MULTI-SCAN'
changed to 'multi-scan' according to
/home/saulius/struct/CIF-dictionaries/cif_core.dic dictionary named
'cif_core.dic' version 2.4.2 from 2011-04-26.

Automatic conversion script
Id: cif_fix_values 1891 2012-01-12 08:04:46Z andrius 

The following automatic conversions were performed:

'_exptl_crystal_density_meas' value 'NONE' was changed to '?' - the
value is perceived as not measured.

Automatic conversion script
Id: cif_fix_values 3008 2015-01-20 13:52:24Z robertas 
;
_cod_original_cell_volume 1857.25(9)
_cod_original_sg_symbol_H-M P-1
_cod_database_code 7022162

loop_
_symmetry_equiv_pos_as_xyz
'x, y, z'
'-x, -y, -z'

loop_
_atom_site_label
_atom_site_type_symbol
_atom_site_fract_x
_atom_site_fract_y
_atom_site_fract_z
_atom_site_U_iso_or_equiv
_atom_site_adp_type
_atom_site_occupancy
_atom_site_symmetry_multiplicity
_atom_site_calc_flag
_atom_site_refinement_flags
Cu1 Cu 0.74711(4) 0.49279(2) 0.260334(14) 0.00843(8) Uani 1 1 d .
Cu2 Cu 1.04891(4) 0.59929(2) 0.401120(14) 0.00821(8) Uani 1 1 d .
Cu3 Cu 0.48944(4) 0.38902(2) 0.108943(14) 0.00919(8) Uani 1 1 d .
Cu4 Cu 1.24372(4) 1.01236(2) 0.751277(14) 0.00843(8) Uani 1 1 d .
S1 S 1.46373(8) 1.21704(4) 0.40008(3) 0.00727(12) Uani 1 1 d .
S2 S 0.03891(8) -0.23247(5) 0.08715(3) 0.00907(13) Uani 1 1 d .
O1 O 1.1099(2) 0.75150(13) 0.43854(8) 0.0114(4) Uani 1 1 d .
O2 O 1.0134(3) 0.81124(13) 0.35061(8) 0.0135(4) Uani 1 1 d .
O3 O 1.2777(2) 1.01029(13) 0.65598(8) 0.0106(4) Uani 1 1 d .
O4 O 1.4540(3) 1.17489(13) 0.65639(8) 0.0149(4) Uani 1 1 d .
O5 O 1.6691(2) 1.23825(13) 0.41390(8) 0.0112(4) Uani 1 1 d .
O6 O 1.3960(2) 1.30952(13) 0.42620(9) 0.0121(4) Uani 1 1 d .
O7 O 1.3979(2) 1.17353(13) 0.32877(8) 0.0112(4) Uani 1 1 d .
O8 O 0.5088(3) 0.16992(13) 0.15254(8) 0.0136(4) Uani 1 1 d .
O9 O 0.4311(3) 0.24008(13) 0.06696(9) 0.0142(4) Uani 1 1 d .
O10 O 0.2065(2) 0.01154(13) -0.15394(8) 0.0115(4) Uani 1 1 d .
O11 O 0.0334(3) -0.15545(14) -0.16149(9) 0.0180(4) Uani 1 1 d .
O12 O -0.1670(2) -0.25313(14) 0.07542(9) 0.0144(4) Uani 1 1 d .
O13 O 0.1069(3) -0.32128(14) 0.05529(9) 0.0185(4) Uani 1 1 d .
O14 O 0.1065(2) -0.19694(13) 0.15939(8) 0.0122(4) Uani 1 1 d .
O15W O 1.3048(2) 0.62488(14) 0.33431(9) 0.0148(4) Uani 1 1 d .
H15A H 1.3741 0.5822 0.3306 0.022 Uiso 1 1 d R
H15B H 1.3824 0.6863 0.3439 0.022 Uiso 1 1 d R
O16W O 1.2024(3) 0.59255(14) 0.48124(9) 0.0186(4) Uani 1 1 d .
H16A H 1.2544 0.6431 0.5142 0.028 Uiso 1 1 d R
H16B H 1.2301 0.5385 0.4905 0.028 Uiso 1 1 d R
O17 O 0.8411(2) 0.60036(13) 0.34068(8) 0.0098(3) Uani 1 1 d .
H17 H 0.8728 0.6651 0.3376 0.015 Uiso 1 1 d R
O18 O 0.6751(2) 0.38593(13) 0.17809(8) 0.0106(4) Uani 1 1 d .
H18' H 0.6325 0.3210 0.1801 0.016 Uiso 1 1 d R
O19W O 0.6941(3) 0.43134(17) 0.02942(10) 0.0283(5) Uani 1 1 d .
H19A H 0.7689 0.3953 0.0135 0.042 Uiso 1 1 d R
H19B H 0.7392 0.4923 0.0205 0.042 Uiso 1 1 d R
O20W O 0.2847(3) 0.40066(14) 0.04382(9) 0.0156(4) Uani 1 1 d .
H20A H 0.1798 0.3997 0.0612 0.023 Uiso 1 1 d R
H20B H 0.2591 0.3470 0.0114 0.023 Uiso 1 1 d R
O21W O 1.0253(2) 1.07082(13) 0.74117(8) 0.0127(4) Uani 1 1 d .
H21A H 0.9987 1.1092 0.7761 0.019 Uiso 1 1 d R
H21B H 1.0190 1.1038 0.7094 0.019 Uiso 1 1 d R
O22W O 1.4605(2) 0.95463(13) 0.76210(8) 0.0127(4) Uani 1 1 d .
H22A H 1.4595 0.9204 0.7936 0.019 Uiso 1 1 d R
H22B H 1.4870 0.9156 0.7274 0.019 Uiso 1 1 d R
N1 N 0.6342(3) 0.58359(16) 0.21308(10) 0.0095(4) Uani 1 1 d .
N2 N 0.5283(3) 0.54189(16) 0.15114(10) 0.0099(4) Uani 1 1 d .
N3 N 0.5489(3) 0.70943(15) 0.17845(10) 0.0086(4) Uani 1 1 d .
N4 N 0.5392(3) 0.81309(16) 0.17726(10) 0.0117(4) Uani 1 1 d .
H4" H 0.4171 0.8157 0.1756 0.014 Uiso 1 1 d R
H4' H 0.5961 0.8269 0.1399 0.014 Uiso 1 1 d R
N5 N 0.9845(3) 0.44129(16) 0.36393(10) 0.0092(4) Uani 1 1 d .
N6 N 0.8788(3) 0.40372(16) 0.30164(10) 0.0096(4) Uani 1 1 d .
N7 N 0.9737(3) 0.27565(15) 0.32920(10) 0.0083(4) Uani 1 1 d .
N8 N 0.9834(3) 0.17079(15) 0.32476(10) 0.0113(4) Uani 1 1 d .
H8" H 1.1027 0.1641 0.3219 0.014 Uiso 1 1 d R
H8' H 0.9274 0.1461 0.3597 0.014 Uiso 1 1 d R
C1 C 0.4801(3) 0.61974(19) 0.13130(13) 0.0115(5) Uani 1 1 d .
H1 H 0.4078 0.6141 0.0901 0.014 Uiso 1 1 calc R
C2 C 0.6440(3) 0.68409(19) 0.22796(12) 0.0095(5) Uani 1 1 d .
H2 H 0.7085 0.7322 0.2678 0.011 Uiso 1 1 calc R
C3 C 0.8747(3) 0.30453(19) 0.28245(12) 0.0100(5) Uani 1 1 d .
H3 H 0.8112 0.2593 0.2415 0.012 Uiso 1 1 calc R
C4 C 1.0383(3) 0.36221(18) 0.37967(12) 0.0092(5) Uani 1 1 d .
H4 H 1.1114 0.3649 0.4201 0.011 Uiso 1 1 calc R
C5 C 1.1960(3) 0.93626(18) 0.44556(12) 0.0087(5) Uani 1 1 d .
C6 C 1.2289(3) 0.95851(19) 0.51558(12) 0.0085(5) Uani 1 1 d .
H6 H 1.1874 0.9035 0.5399 0.010 Uiso 1 1 calc R
C7 C 1.3223(3) 1.06068(19) 0.55071(12) 0.0083(5) Uani 1 1 d .
C8 C 1.3888(3) 1.14036(19) 0.51502(12) 0.0088(5) Uani 1 1 d .
H8 H 1.4542 1.2100 0.5383 0.011 Uiso 1 1 calc R
C9 C 1.3584(3) 1.11683(18) 0.44460(12) 0.0080(5) Uani 1 1 d .
C10 C 1.2608(3) 1.01656(19) 0.40953(12) 0.0091(5) Uani 1 1 d .
H10 H 1.2380 1.0024 0.3616 0.011 Uiso 1 1 calc R
C11 C 1.0978(3) 0.82472(18) 0.40777(12) 0.0091(5) Uani 1 1 d .
C12 C 1.3569(3) 1.08605(19) 0.62713(12) 0.0092(5) Uani 1 1 d .
C13 C 0.3184(3) 0.05568(19) 0.05480(12) 0.0090(5) Uani 1 1 d .
C14 C 0.2780(3) 0.04338(19) -0.01452(12) 0.0096(5) Uani 1 1 d .
H14 H 0.3227 0.1019 -0.0357 0.011 Uiso 1 1 calc R
C15 C 0.1726(3) -0.05392(19) -0.05318(12) 0.0089(5) Uani 1 1 d .
C16 C 0.1028(3) -0.13872(19) -0.02149(12) 0.0096(5) Uani 1 1 d .
H16 H 0.0298 -0.2053 -0.0471 0.012 Uiso 1 1 calc R
C17 C 0.1411(3) -0.12481(19) 0.04807(12) 0.0091(5) Uani 1 1 d .
C18 C 0.2500(3) -0.02891(19) 0.08655(12) 0.0092(5) Uani 1 1 d .
H18 H 0.2775 -0.0212 0.1338 0.011 Uiso 1 1 calc R
C19 C 0.4293(3) 0.16294(19) 0.09518(12) 0.0104(5) Uani 1 1 d .
C20 C 0.1311(3) -0.06924(19) -0.12872(12) 0.0105(5) Uani 1 1 d .
O23W O 0.4472(3) 0.44264(14) 0.31588(9) 0.0161(4) Uani 1 1 d .
H23A H 0.3660 0.3983 0.2861 0.024 Uiso 1 1 d R
H23B H 0.4458 0.4130 0.3497 0.024 Uiso 1 1 d R
O24W O 0.6915(3) 0.55717(15) 0.46368(9) 0.0188(4) Uani 1 1 d .
H24A H 0.6326 0.5970 0.4868 0.028 Uiso 1 1 d R
H24B H 0.7072 0.5790 0.4268 0.028 Uiso 1 1 d R
O25W O 0.1011(3) 0.61832(17) 0.21569(10) 0.0281(5) Uani 1 1 d .
H25A H 0.0900 0.5544 0.1965 0.042 Uiso 1 1 d R
H25B H 0.0666 0.6469 0.1850 0.042 Uiso 1 1 d R
O26W O 0.2457(3) 0.33894(15) 0.19610(10) 0.0251(5) Uani 1 1 d .
H26A H 0.1764 0.3729 0.1806 0.038 Uiso 1 1 d R
H26B H 0.1816 0.2743 0.1857 0.038 Uiso 1 1 d R
O27W O -0.0275(3) 0.57101(17) 0.87037(11) 0.0284(5) Uani 1 1 d .
H27A H 0.0246 0.5739 0.9092 0.043 Uiso 1 1 d R
H27B H 0.0642 0.5835 0.8455 0.043 Uiso 1 1 d R

loop_
_atom_site_aniso_label
_atom_site_aniso_U_11
_atom_site_aniso_U_22
_atom_site_aniso_U_33
_atom_site_aniso_U_23
_atom_site_aniso_U_13
_atom_site_aniso_U_12
Cu1 0.01234(16) 0.00489(15) 0.00590(15) -0.00149(11) -0.00418(11) 0.00102(12)
Cu2 0.01141(15) 0.00407(15) 0.00655(15) -0.00064(11) -0.00374(11) -0.00064(11)
Cu3 0.01294(16) 0.00475(15) 0.00680(15) -0.00110(11) -0.00473(11) -0.00068(11)
Cu4 0.01277(16) 0.00801(15) 0.00422(15) 0.00145(11) -0.00005(11) 0.00226(12)
S1 0.0098(3) 0.0053(3) 0.0051(3) 0.0008(2) -0.0003(2) -0.0004(2)
S2 0.0133(3) 0.0061(3) 0.0061(3) 0.0007(2) 0.0005(2) 0.0000(2)
O1 0.0181(9) 0.0058(8) 0.0076(8) 0.0008(7) -0.0039(7) -0.0003(7)
O2 0.0200(9) 0.0080(8) 0.0083(9) 0.0005(7) -0.0073(7) -0.0019(7)
O3 0.0170(9) 0.0069(8) 0.0061(8) 0.0016(7) 0.0013(7) -0.0003(7)
O4 0.0223(10) 0.0088(9) 0.0073(9) -0.0014(7) -0.0007(7) -0.0043(7)
O5 0.0097(8) 0.0099(9) 0.0118(9) 0.0019(7) -0.0004(7) -0.0008(7)
O6 0.0171(9) 0.0072(8) 0.0112(9) 0.0007(7) 0.0010(7) 0.0026(7)
O7 0.0157(9) 0.0099(9) 0.0061(8) 0.0008(7) -0.0008(7) 0.0009(7)
O8 0.0198(10) 0.0095(9) 0.0079(9) 0.0002(7) -0.0067(7) -0.0001(7)
O9 0.0251(10) 0.0053(8) 0.0088(9) 0.0004(7) -0.0050(7) -0.0002(7)
O10 0.0187(9) 0.0086(8) 0.0057(8) 0.0015(7) 0.0007(7) 0.0012(7)
O11 0.0266(10) 0.0122(9) 0.0069(9) -0.0020(7) -0.0019(8) -0.0060(8)
O12 0.0140(9) 0.0138(9) 0.0114(9) 0.0029(7) -0.0011(7) -0.0033(7)
O13 0.0319(11) 0.0107(9) 0.0143(9) 0.0026(7) 0.0068(8) 0.0076(8)
O14 0.0173(9) 0.0106(9) 0.0069(8) 0.0020(7) -0.0012(7) 0.0009(7)
O15W 0.0135(9) 0.0093(9) 0.0194(10) 0.0012(7) 0.0024(7) 0.0005(7)
O16W 0.0300(11) 0.0076(9) 0.0142(9) -0.0022(7) -0.0140(8) 0.0033(8)
O17 0.0137(9) 0.0040(8) 0.0093(8) -0.0004(6) -0.0039(7) -0.0002(7)
O18 0.0144(9) 0.0059(8) 0.0088(8) -0.0004(7) -0.0046(7) 0.0002(7)
O19W 0.0373(12) 0.0272(11) 0.0267(12) 0.0100(9) 0.0120(10) 0.0152(10)
O20W 0.0172(9) 0.0132(9) 0.0122(9) -0.0020(7) -0.0054(7) 0.0010(7)
O21W 0.0183(9) 0.0142(9) 0.0073(8) 0.0030(7) 0.0003(7) 0.0072(7)
O22W 0.0195(9) 0.0138(9) 0.0065(8) 0.0021(7) 0.0014(7) 0.0075(7)
N1 0.0115(10) 0.0088(10) 0.0058(10) -0.0013(8) -0.0027(8) 0.0009(8)
N2 0.0119(10) 0.0094(10) 0.0058(10) -0.0007(8) -0.0036(8) 0.0002(8)
N3 0.0101(10) 0.0052(10) 0.0091(10) 0.0007(8) 0.0002(8) 0.0003(8)
N4 0.0162(11) 0.0065(10) 0.0125(11) 0.0031(8) -0.0004(9) 0.0026(8)
N5 0.0095(10) 0.0095(10) 0.0062(10) 0.0003(8) -0.0021(8) -0.0003(8)
N6 0.0120(10) 0.0086(10) 0.0060(10) -0.0009(8) -0.0029(8) 0.0008(8)
N7 0.0089(10) 0.0048(10) 0.0095(10) 0.0000(8) 0.0006(8) 0.0002(8)
N8 0.0159(11) 0.0055(10) 0.0131(11) 0.0030(8) 0.0014(9) 0.0031(8)
C1 0.0109(12) 0.0101(12) 0.0114(12) 0.0015(10) -0.0025(10) 0.0001(10)
C2 0.0125(12) 0.0080(12) 0.0061(11) 0.0004(9) -0.0009(9) 0.0004(9)
C3 0.0121(12) 0.0086(12) 0.0079(12) 0.0001(9) -0.0006(9) 0.0017(9)
C4 0.0093(12) 0.0080(12) 0.0086(12) 0.0012(9) -0.0009(9) 0.0002(9)
C5 0.0082(11) 0.0067(12) 0.0096(12) 0.0001(9) -0.0013(9) 0.0008(9)
C6 0.0083(11) 0.0073(12) 0.0095(12) 0.0023(9) 0.0007(9) 0.0006(9)
C7 0.0089(11) 0.0077(12) 0.0075(12) 0.0004(9) -0.0001(9) 0.0022(9)
C8 0.0099(12) 0.0063(11) 0.0079(12) -0.0005(9) 0.0001(9) -0.0006(9)
C9 0.0081(11) 0.0080(12) 0.0082(12) 0.0029(9) 0.0012(9) 0.0019(9)
C10 0.0096(12) 0.0103(12) 0.0062(11) 0.0010(9) -0.0026(9) 0.0014(9)
C11 0.0108(12) 0.0060(12) 0.0100(12) 0.0018(9) 0.0013(10) 0.0010(9)
C12 0.0103(12) 0.0099(12) 0.0077(12) 0.0005(10) 0.0019(9) 0.0040(10)
C13 0.0096(12) 0.0081(12) 0.0077(12) -0.0012(9) -0.0013(9) 0.0017(9)
C14 0.0105(12) 0.0093(12) 0.0085(12) 0.0018(9) 0.0006(9) 0.0019(9)
C15 0.0100(12) 0.0090(12) 0.0065(12) -0.0008(9) 0.0000(9) 0.0021(9)
C16 0.0106(12) 0.0075(12) 0.0081(12) -0.0008(9) -0.0003(9) -0.0004(9)
C17 0.0105(12) 0.0091(12) 0.0074(12) 0.0024(9) 0.0019(9) 0.0016(9)
C18 0.0113(12) 0.0104(12) 0.0061(12) 0.0017(9) -0.0010(9) 0.0034(10)
C19 0.0111(12) 0.0082(12) 0.0092(12) -0.0008(9) 0.0001(10) -0.0004(10)
C20 0.0113(12) 0.0120(13) 0.0079(12) 0.0010(10) 0.0011(10) 0.0031(10)
O23W 0.0174(9) 0.0141(9) 0.0151(9) 0.0037(7) -0.0012(7) 0.0009(7)
O24W 0.0289(11) 0.0194(10) 0.0136(9) 0.0063(8) 0.0082(8) 0.0130(8)
O25W 0.0390(13) 0.0270(11) 0.0183(11) 0.0056(9) -0.0016(9) 0.0090(10)
O26W 0.0192(10) 0.0177(10) 0.0310(12) -0.0021(9) -0.0013(9) -0.0027(8)
O27W 0.0220(11) 0.0372(13) 0.0236(11) 0.0031(9) 0.0029(9) 0.0061(9)

loop_
_atom_type_symbol
_atom_type_description
_atom_type_scat_dispersion_real
_atom_type_scat_dispersion_imag
_atom_type_scat_source
C C 0.0033 0.0016 'International Tables Vol C Tables 4.2.6.8 and 6.1.1.4'
H H 0.0000 0.0000 'International Tables Vol C Tables 4.2.6.8 and 6.1.1.4'
N N 0.0061 0.0033 'International Tables Vol C Tables 4.2.6.8 and 6.1.1.4'
O O 0.0106 0.0060 'International Tables Vol C Tables 4.2.6.8 and 6.1.1.4'
S S 0.1246 0.1234 'International Tables Vol C Tables 4.2.6.8 and 6.1.1.4'
Cu Cu 0.3201 1.2651 'International Tables Vol C Tables 4.2.6.8 and 6.1.1.4'

loop_
_geom_angle_atom_site_label_1
_geom_angle_atom_site_label_2
_geom_angle_atom_site_label_3
_geom_angle
_geom_angle_site_symmetry_1
_geom_angle_site_symmetry_3
O17 Cu1 O18 175.12(7) . .
O17 Cu1 N6 86.59(8) . .
O18 Cu1 N6 91.24(8) . .
O17 Cu1 N1 94.94(8) . .
O18 Cu1 N1 86.84(8) . .
N6 Cu1 N1 174.68(8) . .
O17 Cu2 O1 93.77(7) . .
O17 Cu2 O16W 163.13(8) . .
O1 Cu2 O16W 85.57(7) . .
O17 Cu2 N5 86.62(7) . .
O1 Cu2 N5 179.04(7) . .
O16W Cu2 N5 93.80(8) . .
O17 Cu2 O15W 102.39(7) . .
O1 Cu2 O15W 90.97(7) . .
O16W Cu2 O15W 94.48(7) . .
N5 Cu2 O15W 89.81(7) . .
O18 Cu3 O9 96.27(7) . .
O18 Cu3 N2 87.15(8) . .
O9 Cu3 N2 175.59(8) . .
O18 Cu3 O20W 174.40(7) . .
O9 Cu3 O20W 87.68(7) . .
N2 Cu3 O20W 88.72(8) . .
O18 Cu3 O19W 97.67(8) . .
O9 Cu3 O19W 90.73(8) . .
N2 Cu3 O19W 91.57(8) . .
O20W Cu3 O19W 86.22(8) . .
O10 Cu4 O3 178.86(7) 1_666 .
O10 Cu4 O22W 88.04(7) 1_666 .
O3 Cu4 O22W 91.92(7) . .
O10 Cu4 O21W 91.51(7) 1_666 .
O3 Cu4 O21W 88.53(7) . .
O22W Cu4 O21W 179.54(7) . .
O5 S1 O6 112.14(10) . .
O5 S1 O7 113.26(10) . .
O6 S1 O7 111.46(10) . .
O5 S1 C9 106.05(10) . .
O6 S1 C9 107.29(11) . .
O7 S1 C9 106.12(11) . .
O13 S2 O12 112.46(11) . .
O13 S2 O14 111.84(11) . .
O12 S2 O14 112.56(10) . .
O13 S2 C17 107.03(11) . .
O12 S2 C17 106.24(11) . .
O14 S2 C17 106.17(11) . .
C11 O1 Cu2 127.65(15) . .
C12 O3 Cu4 129.50(15) . .
C19 O9 Cu3 127.90(16) . .
C20 O10 Cu4 126.71(15) . 1_444
Cu2 O15W H15A 119.3 . .
Cu2 O15W H15B 115.0 . .
H15A O15W H15B 105.2 . .
Cu2 O16W H16A 127.4 . .
Cu2 O16W H16B 127.4 . .
H16A O16W H16B 105.2 . .
Cu2 O17 Cu1 122.81(9) . .
Cu2 O17 H17 100.0 . .
Cu1 O17 H17 119.2 . .
Cu3 O18 Cu1 122.78(9) . .
Cu3 O18 H18' 97.5 . .
Cu1 O18 H18' 120.0 . .
Cu3 O19W H19A 124.6 . .
Cu3 O19W H19B 127.1 . .
H19A O19W H19B 105.1 . .
Cu3 O20W H20A 113.2 . .
Cu3 O20W H20B 109.1 . .
H20A O20W H20B 105.2 . .
Cu4 O21W H21A 117.3 . .
Cu4 O21W H21B 119.3 . .
H21A O21W H21B 105.2 . .
Cu4 O22W H22A 116.6 . .
Cu4 O22W H22B 117.3 . .
H22A O22W H22B 105.2 . .
C2 N1 N2 107.38(19) . .
C2 N1 Cu1 131.88(17) . .
N2 N1 Cu1 120.69(15) . .
C1 N2 N1 107.09(19) . .
C1 N2 Cu3 133.33(17) . .
N1 N2 Cu3 119.50(15) . .
C2 N3 C1 106.7(2) . .
C2 N3 N4 124.0(2) . .
C1 N3 N4 129.1(2) . .
N3 N4 H4" 110.4 . .
N3 N4 H4' 103.5 . .
H4" N4 H4' 112.9 . .
C4 N5 N6 107.05(19) . .
C4 N5 Cu2 135.38(17) . .
N6 N5 Cu2 116.88(15) . .
C3 N6 N5 107.5(2) . .
C3 N6 Cu1 130.53(17) . .
N5 N6 Cu1 121.74(15) . .
C3 N7 C4 106.5(2) . .
C3 N7 N8 122.7(2) . .
C4 N7 N8 130.4(2) . .
N7 N8 H8" 113.0 . .
N7 N8 H8' 108.7 . .
H8" N8 H8' 112.9 . .
N2 C1 N3 109.3(2) . .
N2 C1 H1 125.4 . .
N3 C1 H1 125.4 . .
N1 C2 N3 109.5(2) . .
N1 C2 H2 125.2 . .
N3 C2 H2 125.2 . .
N6 C3 N7 109.7(2) . .
N6 C3 H3 125.2 . .
N7 C3 H3 125.2 . .
N5 C4 N7 109.2(2) . .
N5 C4 H4 125.4 . .
N7 C4 H4 125.4 . .
C6 C5 C10 119.7(2) . .
C6 C5 C11 120.4(2) . .
C10 C5 C11 119.8(2) . .
C5 C6 C7 120.8(2) . .
C5 C6 H6 119.6 . .
C7 C6 H6 119.6 . .
C8 C7 C6 119.6(2) . .
C8 C7 C12 119.2(2) . .
C6 C7 C12 121.2(2) . .
C7 C8 C9 119.2(2) . .
C7 C8 H8 120.4 . .
C9 C8 H8 120.4 . .
C10 C9 C8 121.6(2) . .
C10 C9 S1 120.24(18) . .
C8 C9 S1 118.04(18) . .
C9 C10 C5 119.1(2) . .
C9 C10 H10 120.5 . .
C5 C10 H10 120.5 . .
O2 C11 O1 125.6(2) . .
O2 C11 C5 119.3(2) . .
O1 C11 C5 115.2(2) . .
O4 C12 O3 125.6(2) . .
O4 C12 C7 119.7(2) . .
O3 C12 C7 114.8(2) . .
C14 C13 C18 120.0(2) . .
C14 C13 C19 119.1(2) . .
C18 C13 C19 120.8(2) . .
C13 C14 C15 120.7(2) . .
C13 C14 H14 119.7 . .
C15 C14 H14 119.7 . .
C14 C15 C16 119.5(2) . .
C14 C15 C20 121.3(2) . .
C16 C15 C20 119.2(2) . .
C17 C16 C15 119.3(2) . .
C17 C16 H16 120.3 . .
C15 C16 H16 120.3 . .
C18 C17 C16 121.5(2) . .
C18 C17 S2 120.58(18) . .
C16 C17 S2 117.89(18) . .
C17 C18 C13 119.0(2) . .
C17 C18 H18 120.5 . .
C13 C18 H18 120.5 . .
O8 C19 O9 125.3(2) . .
O8 C19 C13 119.7(2) . .
O9 C19 C13 115.0(2) . .
O11 C20 O10 125.0(2) . .
O11 C20 C15 120.0(2) . .
O10 C20 C15 115.0(2) . .
H23A O23W H23B 105.2 . .
H24A O24W H24B 105.2 . .
H25A O25W H25B 105.2 . .
H26A O26W H26B 105.2 . .
H27A O27W H27B 105.1 . .

loop_
_geom_bond_atom_site_label_1
_geom_bond_atom_site_label_2
_geom_bond_distance
_geom_bond_site_symmetry_2
Cu1 O17 1.9228(16) .
Cu1 O18 1.9301(16) .
Cu1 N6 1.987(2) .
Cu1 N1 1.991(2) .
Cu2 O17 1.9199(16) .
Cu2 O1 1.9551(16) .
Cu2 O16W 1.9667(17) .
Cu2 N5 2.023(2) .
Cu2 O15W 2.3300(17) .
Cu3 O18 1.9270(16) .
Cu3 O9 1.9364(17) .
Cu3 N2 1.999(2) .
Cu3 O20W 2.0133(18) .
Cu3 O19W 2.278(2) .
Cu4 O10 1.9440(16) 1_666
Cu4 O3 1.9446(16) .
Cu4 O22W 1.9537(17) .
Cu4 O21W 1.9680(17) .
S1 O5 1.4572(18) .
S1 O6 1.4606(18) .
S1 O7 1.4611(17) .
S1 C9 1.776(2) .
S2 O13 1.4503(19) .
S2 O12 1.4577(18) .
S2 O14 1.4717(17) .
S2 C17 1.776(2) .
O1 C11 1.273(3) .
O2 C11 1.249(3) .
O3 C12 1.279(3) .
O4 C12 1.236(3) .
O8 C19 1.255(3) .
O9 C19 1.265(3) .
O10 C20 1.281(3) .
O10 Cu4 1.9440(16) 1_444
O11 C20 1.235(3) .
O15W H15A 0.8499 .
O15W H15B 0.8498 .
O16W H16A 0.8501 .
O16W H16B 0.8498 .
O17 H17 0.8500 .
O18 H18' 0.8500 .
O19W H19A 0.8501 .
O19W H19B 0.8503 .
O20W H20A 0.8499 .
O20W H20B 0.8499 .
O21W H21A 0.8499 .
O21W H21B 0.8499 .
O22W H22A 0.8500 .
O22W H22B 0.8500 .
N1 C2 1.300(3) .
N1 N2 1.386(3) .
N2 C1 1.305(3) .
N3 C2 1.342(3) .
N3 C1 1.348(3) .
N3 N4 1.408(3) .
N4 H4" 0.8999 .
N4 H4' 0.8999 .
N5 C4 1.305(3) .
N5 N6 1.387(3) .
N6 C3 1.299(3) .
N7 C3 1.341(3) .
N7 C4 1.355(3) .
N7 N8 1.406(3) .
N8 H8" 0.8999 .
N8 H8' 0.8999 .
C1 H1 0.9500 .
C2 H2 0.9500 .
C3 H3 0.9500 .
C4 H4 0.9500 .
C5 C6 1.388(3) .
C5 C10 1.398(3) .
C5 C11 1.514(3) .
C6 C7 1.395(3) .
C6 H6 0.9500 .
C7 C8 1.389(3) .
C7 C12 1.514(3) .
C8 C9 1.395(3) .
C8 H8 0.9500 .
C9 C10 1.383(3) .
C10 H10 0.9500 .
C13 C14 1.391(3) .
C13 C18 1.392(3) .
C13 C19 1.510(3) .
C14 C15 1.395(3) .
C14 H14 0.9500 .
C15 C16 1.395(3) .
C15 C20 1.510(3) .
C16 C17 1.391(3) .
C16 H16 0.9500 .
C17 C18 1.388(3) .
C18 H18 0.9500 .
O23W H23A 0.8498 .
O23W H23B 0.8499 .
O24W H24A 0.8499 .
O24W H24B 0.8499 .
O25W H25A 0.8499 .
O25W H25B 0.8501 .
O26W H26A 0.8498 .
O26W H26B 0.8499 .
O27W H27A 0.8503 .
O27W H27B 0.8501 .

loop_
_geom_torsion_atom_site_label_1
_geom_torsion_atom_site_label_2
_geom_torsion_atom_site_label_3
_geom_torsion_atom_site_label_4
_geom_torsion
_geom_torsion_site_symmetry_1
O17 Cu2 O1 C11 -34.9(2) .
O16W Cu2 O1 C11 162.0(2) .
N5 Cu2 O1 C11 -149(5) .
O15W Cu2 O1 C11 67.6(2) .
O10 Cu4 O3 C12 172(4) 1_666
O22W Cu4 O3 C12 -100.2(2) .
O21W Cu4 O3 C12 79.7(2) .
O18 Cu3 O9 C19 33.3(2) .
N2 Cu3 O9 C19 -107.5(10) .
O20W Cu3 O9 C19 -142.7(2) .
O19W Cu3 O9 C19 131.1(2) .
O1 Cu2 O17 Cu1 157.65(10) .
O16W Cu2 O17 Cu1 -115.2(2) .
N5 Cu2 O17 Cu1 -23.23(10) .
O15W Cu2 O17 Cu1 65.83(10) .
O18 Cu1 O17 Cu2 -45.4(9) .
N6 Cu1 O17 Cu2 18.33(11) .
N1 Cu1 O17 Cu2 -156.56(10) .
O9 Cu3 O18 Cu1 -159.47(10) .
N2 Cu3 O18 Cu1 17.74(11) .
O20W Cu3 O18 Cu1 -24.8(8) .
O19W Cu3 O18 Cu1 108.94(10) .
O17 Cu1 O18 Cu3 -129.3(8) .
N6 Cu1 O18 Cu3 167.23(11) .
N1 Cu1 O18 Cu3 -17.73(11) .
O17 Cu1 N1 C2 8.1(2) .
O18 Cu1 N1 C2 -167.4(2) .
N6 Cu1 N1 C2 -98.4(9) .
O17 Cu1 N1 N2 -174.78(17) .
O18 Cu1 N1 N2 9.78(17) .
N6 Cu1 N1 N2 78.7(9) .
C2 N1 N2 C1 0.4(3) .
Cu1 N1 N2 C1 -177.37(16) .
C2 N1 N2 Cu3 177.65(16) .
Cu1 N1 N2 Cu3 -0.1(2) .
O18 Cu3 N2 C1 166.8(2) .
O9 Cu3 N2 C1 -52.3(11) .
O20W Cu3 N2 C1 -17.0(2) .
O19W Cu3 N2 C1 69.2(2) .
O18 Cu3 N2 N1 -9.63(17) .
O9 Cu3 N2 N1 131.3(9) .
O20W Cu3 N2 N1 166.59(17) .
O19W Cu3 N2 N1 -107.23(17) .
O17 Cu2 N5 C4 -170.8(2) .
O1 Cu2 N5 C4 -57(5) .
O16W Cu2 N5 C4 -7.7(2) .
O15W Cu2 N5 C4 86.7(2) .
O17 Cu2 N5 N6 20.21(16) .
O1 Cu2 N5 N6 134(5) .
O16W Cu2 N5 N6 -176.69(16) .
O15W Cu2 N5 N6 -82.21(16) .
C4 N5 N6 C3 -0.4(3) .
Cu2 N5 N6 C3 171.47(16) .
C4 N5 N6 Cu1 174.65(16) .
Cu2 N5 N6 Cu1 -13.5(2) .
O17 Cu1 N6 C3 172.1(2) .
O18 Cu1 N6 C3 -12.3(2) .
N1 Cu1 N6 C3 -81.0(9) .
O17 Cu1 N6 N5 -1.74(17) .
O18 Cu1 N6 N5 173.88(17) .
N1 Cu1 N6 N5 105.1(8) .
N1 N2 C1 N3 -0.7(3) .
Cu3 N2 C1 N3 -177.45(17) .
C2 N3 C1 N2 0.8(3) .
N4 N3 C1 N2 176.9(2) .
N2 N1 C2 N3 0.1(3) .
Cu1 N1 C2 N3 177.52(16) .
C1 N3 C2 N1 -0.5(3) .
N4 N3 C2 N1 -176.9(2) .
N5 N6 C3 N7 -0.3(3) .
Cu1 N6 C3 N7 -174.80(16) .
C4 N7 C3 N6 0.9(3) .
N8 N7 C3 N6 175.4(2) .
N6 N5 C4 N7 1.0(3) .
Cu2 N5 C4 N7 -168.70(17) .
C3 N7 C4 N5 -1.2(3) .
N8 N7 C4 N5 -175.1(2) .
C10 C5 C6 C7 1.4(4) .
C11 C5 C6 C7 178.9(2) .
C5 C6 C7 C8 -2.2(4) .
C5 C6 C7 C12 179.3(2) .
C6 C7 C8 C9 0.9(4) .
C12 C7 C8 C9 179.5(2) .
C7 C8 C9 C10 1.1(4) .
C7 C8 C9 S1 -174.41(18) .
O5 S1 C9 C10 -112.5(2) .
O6 S1 C9 C10 127.5(2) .
O7 S1 C9 C10 8.3(2) .
O5 S1 C9 C8 63.1(2) .
O6 S1 C9 C8 -56.9(2) .
O7 S1 C9 C8 -176.14(18) .
C8 C9 C10 C5 -1.9(4) .
S1 C9 C10 C5 173.56(18) .
C6 C5 C10 C9 0.6(4) .
C11 C5 C10 C9 -176.9(2) .
Cu2 O1 C11 O2 13.2(4) .
Cu2 O1 C11 C5 -166.80(15) .
C6 C5 C11 O2 156.3(2) .
C10 C5 C11 O2 -26.2(3) .
C6 C5 C11 O1 -23.7(3) .
C10 C5 C11 O1 153.8(2) .
Cu4 O3 C12 O4 11.4(4) .
Cu4 O3 C12 C7 -168.03(15) .
C8 C7 C12 O4 -4.7(3) .
C6 C7 C12 O4 173.8(2) .
C8 C7 C12 O3 174.7(2) .
C6 C7 C12 O3 -6.7(3) .
C18 C13 C14 C15 -1.4(4) .
C19 C13 C14 C15 -178.7(2) .
C13 C14 C15 C16 1.8(4) .
C13 C14 C15 C20 -178.6(2) .
C14 C15 C16 C17 -0.6(4) .
C20 C15 C16 C17 179.9(2) .
C15 C16 C17 C18 -1.1(4) .
C15 C16 C17 S2 176.66(18) .
O13 S2 C17 C18 -123.2(2) .
O12 S2 C17 C18 116.4(2) .
O14 S2 C17 C18 -3.6(2) .
O13 S2 C17 C16 59.0(2) .
O12 S2 C17 C16 -61.4(2) .
O14 S2 C17 C16 178.58(19) .
C16 C17 C18 C13 1.5(4) .
S2 C17 C18 C13 -176.20(18) .
C14 C13 C18 C17 -0.2(4) .
C19 C13 C18 C17 177.0(2) .
Cu3 O9 C19 O8 -18.5(4) .
Cu3 O9 C19 C13 160.74(16) .
C14 C13 C19 O8 -161.7(2) .
C18 C13 C19 O8 21.1(4) .
C14 C13 C19 O9 19.1(3) .
C18 C13 C19 O9 -158.2(2) .
Cu4 O10 C20 O11 -16.5(4) 1_444
Cu4 O10 C20 C15 162.45(15) 1_444
C14 C15 C20 O11 -178.2(2) .
C16 C15 C20 O11 1.4(4) .
C14 C15 C20 O10 2.9(3) .
C16 C15 C20 O10 -177.6(2) .
